data_4509089
loop_
_publ_author_name
'Wang, Chih-Chieh'
'Ke, Meu-Ju'
'Tsai, Cheng-Hsiao'
'Chen, I-Hsuan'
'Lin, Shin-I'
'Lin, Tzuen-Yeuan'
'Wu, Li-Mei'
'Lee, Gene-Hsiang'
'Sheu, Hwo-Shuenn'
'Fedorov, Vladimir E.'

_publ_section_title
;
 [M(C5O5)2(H2O)n]2&#x2212;as a Building Block for Hetero- and
 Homo-bimetallic Coordination Polymers: From 1D Chains to 3D
 Supramolecular Architectures
;
_journal_issue 2
_journal_name_full 'Crystal Growth &amp; Design'
_journal_page_first 1013
_journal_paper_doi 10.1021/cg800827a
_journal_volume 9
_journal_year 2009
_chemical_formula_sum 'C14 H20 Cu2 N4 O12'
_chemical_formula_weight 563.42
_chemical_name_systematic
; 
 ? 
;
_space_group_IT_number 14
_symmetry_cell_setting monoclinic
_symmetry_space_group_name_Hall '-P 2ybc'
_symmetry_space_group_name_H-M 'P 1 21/c 1'
_atom_sites_solution_hydrogens geom
_atom_sites_solution_primary direct
_atom_sites_solution_secondary difmap
_audit_creation_method SHELXL-97
_cell_angle_alpha 90.00
_cell_angle_beta 98.0750(10)
_cell_angle_gamma 90.00
_cell_formula_units_Z 2
_cell_length_a 10.0074(3)
_cell_length_b 13.9437(4)
_cell_length_c 7.0100(2)
_cell_measurement_reflns_used 3591
_cell_measurement_temperature 295(2)
_cell_measurement_theta_max 27.50
_cell_measurement_theta_min 2.06
_cell_volume 968.48(5)
_computing_cell_refinement 'Bruker SAINT'
_computing_data_collection 'Bruker SMART'
_computing_data_reduction 'Bruker SAINT'
_computing_molecular_graphics 'Bruker SHELXTL'
_computing_publication_material 'Bruker SHELXTL'
_computing_structure_refinement 'SHELXL-97 (Sheldrick, 1997)'
_computing_structure_solution 'SHELXS-97 (Sheldrick, 1990)'
_diffrn_ambient_temperature 295(2)
_diffrn_measured_fraction_theta_full 1.000
_diffrn_measured_fraction_theta_max 1.000
_diffrn_measurement_device_type 'Bruker SMART CCD area detector'
_diffrn_measurement_method 'phi and omega scans'
_diffrn_radiation_monochromator graphite
_diffrn_radiation_source 'fine-focus sealed tube'
_diffrn_radiation_type MoK\a
_diffrn_radiation_wavelength 0.71073
_diffrn_reflns_av_R_equivalents 0.0207
_diffrn_reflns_av_sigmaI/netI 0.0198
_diffrn_reflns_limit_h_max 12
_diffrn_reflns_limit_h_min -11
_diffrn_reflns_limit_k_max 18
_diffrn_reflns_limit_k_min -18
_diffrn_reflns_limit_l_max 9
_diffrn_reflns_limit_l_min -9
_diffrn_reflns_number 8531
_diffrn_reflns_theta_full 27.50
_diffrn_reflns_theta_max 27.50
_diffrn_reflns_theta_min 2.06
_diffrn_standards_decay_% 0
_exptl_absorpt_coefficient_mu 2.272
_exptl_absorpt_correction_T_max 0.7456
_exptl_absorpt_correction_T_min 0.6257
_exptl_absorpt_correction_type multi-scan
_exptl_crystal_colour brown
_exptl_crystal_density_diffrn 1.932
_exptl_crystal_density_meas ?
_exptl_crystal_density_method 'not measured'
_exptl_crystal_description block
_exptl_crystal_F_000 572
_exptl_crystal_size_max 0.20
_exptl_crystal_size_mid 0.12
_exptl_crystal_size_min 0.07
_refine_diff_density_max 0.384
_refine_diff_density_min -0.427
_refine_diff_density_rms 0.068
_refine_ls_extinction_coef 0.0031(8)
_refine_ls_extinction_expression Fc^*^=kFc[1+0.001xFc^2^\l^3^/sin(2\q)]^-1/4^
_refine_ls_extinction_method SHELXL
_refine_ls_goodness_of_fit_ref 1.051
_refine_ls_hydrogen_treatment mixed
_refine_ls_matrix_type full
_refine_ls_number_parameters 155
_refine_ls_number_reflns 2221
_refine_ls_number_restraints 2
_refine_ls_restrained_S_all 1.054
_refine_ls_R_factor_all 0.0417
_refine_ls_R_factor_gt 0.0258
_refine_ls_shift/su_max 0.001
_refine_ls_shift/su_mean 0.000
_refine_ls_structure_factor_coef Fsqd
_refine_ls_weighting_details 'calc w=1/[\s^2^(Fo^2^)+(0.0407P)^2^+0.0000P] where P=(Fo^2^+2Fc^2^)/3'
_refine_ls_weighting_scheme calc
_refine_ls_wR_factor_gt 0.0671
_refine_ls_wR_factor_ref 0.0714
_reflns_number_gt 1624
_reflns_number_total 2221
_reflns_threshold_expression >2sigma(I)
_cod_data_source_file cg800827asup4.cif
_cod_data_source_block ic8140
_cod_depositor_comments
;
The following automatic conversions were performed:

'_symmetry_cell_setting' value 'Monoclinic' changed to 'monoclinic'
according to /home/saulius/struct/CIF-dictionaries/cif_core.dic
dictionary named 'cif_core.dic' version 2.4.2 from 2011-04-26.

Automatic conversion script
Id: cif_fix_values 1891 2012-01-12 08:04:46Z andrius 

The following automatic conversions were performed:

'_exptl_crystal_density_meas' value 'not_measured' was changed to '?'
- the value is perceived as not measured.

Automatic conversion script
Id: cif_fix_values 3008 2015-01-20 13:52:24Z robertas 
;
_cod_original_sg_symbol_H-M P2(1)/c
_cod_database_code 4509089

loop_
_symmetry_equiv_pos_as_xyz
'x, y, z'
'-x, y+1/2, -z+1/2'
'-x, -y, -z'
'x, -y-1/2, z-1/2'

loop_
_atom_site_label
_atom_site_type_symbol
_atom_site_fract_x
_atom_site_fract_y
_atom_site_fract_z
_atom_site_U_iso_or_equiv
_atom_site_adp_type
_atom_site_occupancy
_atom_site_symmetry_multiplicity
_atom_site_calc_flag
_atom_site_refinement_flags
Cu1 Cu 0.5000 0.5000 0.5000 0.02436(11) Uani 1 2 d S
O1 O 0.48941(13) 0.35774(9) 0.51817(18) 0.0298(3) Uani 1 1 d .
O2 O 0.54186(15) 0.14774(9) 0.50171(19) 0.0336(3) Uani 1 1 d .
O3 O 0.81999(16) 0.12388(10) 0.4362(3) 0.0452(4) Uani 1 1 d .
O4 O 0.94396(16) 0.31672(10) 0.4267(3) 0.0461(4) Uani 1 1 d .
O5 O 0.73063(15) 0.45692(9) 0.4733(2) 0.0360(4) Uani 1 1 d .
O6 O 0.55581(16) 0.51074(9) 0.7781(2) 0.0331(3) Uani 1 1 d D
H6A H 0.544(2) 0.4516(10) 0.841(3) 0.050 Uiso 1 1 d D
H6B H 0.514(2) 0.5641(11) 0.831(3) 0.050 Uiso 1 1 d D
C1 C 0.59852(19) 0.31596(12) 0.4969(3) 0.0228(4) Uani 1 1 d .
C2 C 0.62393(19) 0.21439(12) 0.4882(3) 0.0235(4) Uani 1 1 d .
C3 C 0.76504(19) 0.20161(13) 0.4559(3) 0.0263(4) Uani 1 1 d .
C4 C 0.8271(2) 0.29809(13) 0.4495(3) 0.0273(4) Uani 1 1 d .
C5 C 0.7214(2) 0.36779(13) 0.4739(3) 0.0252(4) Uani 1 1 d .
Cu2 Cu 1.0000 0.0000 0.5000 0.03348(12) Uani 1 2 d S
N1 N 1.08602(18) 0.05308(14) 0.2800(3) 0.0428(5) Uani 1 1 d .
H1A H 1.1034 0.0053 0.2008 0.051 Uiso 1 1 calc R
H1B H 1.0298 0.0950 0.2121 0.051 Uiso 1 1 calc R
N2 N 1.12939(18) 0.08633(13) 0.6650(3) 0.0429(5) Uani 1 1 d .
H2A H 1.0853 0.1188 0.7479 0.051 Uiso 1 1 calc R
H2B H 1.1944 0.0510 0.7337 0.051 Uiso 1 1 calc R
C6 C 1.2128(2) 0.10165(18) 0.3592(4) 0.0526(7) Uani 1 1 d .
H6C H 1.2389 0.1466 0.2655 0.063 Uiso 1 1 calc R
H6D H 1.2844 0.0549 0.3882 0.063 Uiso 1 1 calc R
C7 C 1.1906(3) 0.15435(17) 0.5407(4) 0.0548(7) Uani 1 1 d .
H7A H 1.2759 0.1779 0.6071 0.066 Uiso 1 1 calc R
H7B H 1.1311 0.2087 0.5090 0.066 Uiso 1 1 calc R

loop_
_atom_site_aniso_label
_atom_site_aniso_U_11
_atom_site_aniso_U_22
_atom_site_aniso_U_33
_atom_site_aniso_U_23
_atom_site_aniso_U_13
_atom_site_aniso_U_12
Cu1 0.0292(2) 0.01609(16) 0.02855(19) -0.00094(12) 0.00682(14) 0.00514(12)
O1 0.0287(8) 0.0222(6) 0.0403(8) -0.0004(6) 0.0112(6) 0.0051(5)
O2 0.0395(8) 0.0211(7) 0.0413(9) -0.0003(6) 0.0097(7) -0.0073(6)
O3 0.0420(10) 0.0277(8) 0.0648(11) -0.0059(7) 0.0037(8) 0.0143(7)
O4 0.0285(9) 0.0465(10) 0.0657(11) 0.0055(8) 0.0148(8) 0.0002(7)
O5 0.0437(9) 0.0192(7) 0.0468(9) 0.0006(6) 0.0125(7) -0.0020(6)
O6 0.0469(9) 0.0234(7) 0.0291(7) 0.0006(6) 0.0062(7) 0.0079(6)
C1 0.0277(11) 0.0200(9) 0.0213(9) -0.0004(7) 0.0051(8) 0.0022(7)
C2 0.0294(11) 0.0192(8) 0.0216(9) 0.0006(7) 0.0025(8) 0.0015(8)
C3 0.0283(11) 0.0236(9) 0.0259(10) -0.0001(8) 0.0004(8) 0.0072(8)
C4 0.0255(11) 0.0275(9) 0.0293(11) 0.0021(8) 0.0048(8) 0.0014(8)
C5 0.0310(11) 0.0202(9) 0.0247(10) 0.0007(7) 0.0052(8) 0.0000(7)
Cu2 0.0302(2) 0.0366(2) 0.0339(2) -0.00513(15) 0.00563(16) 0.00570(15)
N1 0.0378(12) 0.0502(12) 0.0407(11) 0.0068(9) 0.0066(9) 0.0161(9)
N2 0.0352(11) 0.0435(10) 0.0490(12) -0.0145(9) 0.0021(9) 0.0112(9)
C6 0.0411(15) 0.0525(15) 0.0662(18) 0.0173(13) 0.0144(13) 0.0070(12)
C7 0.0407(15) 0.0372(13) 0.085(2) -0.0056(13) 0.0027(14) 0.0058(11)

loop_
_atom_type_symbol
_atom_type_description
_atom_type_scat_dispersion_real
_atom_type_scat_dispersion_imag
_atom_type_scat_source
C C 0.0033 0.0016 'International Tables Vol C Tables 4.2.6.8 and 6.1.1.4'
H H 0.0000 0.0000 'International Tables Vol C Tables 4.2.6.8 and 6.1.1.4'
N N 0.0061 0.0033 'International Tables Vol C Tables 4.2.6.8 and 6.1.1.4'
O O 0.0106 0.0060 'International Tables Vol C Tables 4.2.6.8 and 6.1.1.4'
Cu Cu 0.3201 1.2651 'International Tables Vol C Tables 4.2.6.8 and 6.1.1.4'

loop_
_geom_angle_atom_site_label_1
_geom_angle_atom_site_label_2
_geom_angle_atom_site_label_3
_geom_angle
_geom_angle_site_symmetry_1
_geom_angle_site_symmetry_3
O6 Cu1 O6 180.0 3_666 .
O6 Cu1 O1 91.31(5) 3_666 3_666
O6 Cu1 O1 88.69(5) . 3_666
O6 Cu1 O1 88.69(5) 3_666 .
O6 Cu1 O1 91.31(5) . .
O1 Cu1 O1 180.00(7) 3_666 .
O6 Cu1 O5 92.62(6) 3_666 .
O6 Cu1 O5 87.38(6) . .
O1 Cu1 O5 100.52(5) 3_666 .
O1 Cu1 O5 79.48(5) . .
O6 Cu1 O5 87.38(6) 3_666 3_666
O6 Cu1 O5 92.62(6) . 3_666
O1 Cu1 O5 79.48(5) 3_666 3_666
O1 Cu1 O5 100.52(5) . 3_666
O5 Cu1 O5 180.0 . 3_666
C1 O1 Cu1 113.38(11) . .
C5 O5 Cu1 100.11(12) . .
O1 C1 C2 128.16(17) . .
O1 C1 C5 122.78(16) . .
C2 C1 C5 109.05(16) . .
O2 C2 C1 127.17(18) . .
O2 C2 C3 125.11(16) . .
C1 C2 C3 107.71(16) . .
O3 C3 C2 125.22(18) . .
O3 C3 C4 126.77(18) . .
C2 C3 C4 108.00(15) . .
O4 C4 C5 126.19(17) . .
O4 C4 C3 127.18(18) . .
C5 C4 C3 106.63(15) . .
O5 C5 C1 124.05(17) . .
O5 C5 C4 127.35(18) . .
C1 C5 C4 108.59(15) . .
N1 Cu2 N1 180.00(9) . 3_756
N1 Cu2 N2 84.85(8) . .
N1 Cu2 N2 95.15(8) 3_756 .
N1 Cu2 N2 95.15(8) . 3_756
N1 Cu2 N2 84.85(8) 3_756 3_756
N2 Cu2 N2 180.00(12) . 3_756
C6 N1 Cu2 108.59(14) . .
C7 N2 Cu2 109.39(15) . .
N1 C6 C7 108.6(2) . .
N2 C7 C6 107.82(19) . .

loop_
_geom_bond_atom_site_label_1
_geom_bond_atom_site_label_2
_geom_bond_distance
_geom_bond_site_symmetry_2
Cu1 O6 1.9567(15) 3_666
Cu1 O6 1.9567(15) .
Cu1 O1 1.9915(13) 3_666
Cu1 O1 1.9915(13) .
Cu1 O5 2.4176(14) .
Cu1 O5 2.4176(14) 3_666
O1 C1 1.265(2) .
O2 C2 1.253(2) .
O3 C3 1.232(2) .
O4 C4 1.230(2) .
O5 C5 1.246(2) .
C1 C2 1.442(2) .
C1 C5 1.455(3) .
C2 C3 1.472(3) .
C3 C4 1.485(3) .
C4 C5 1.464(3) .
Cu2 N1 2.0099(18) .
Cu2 N1 2.0099(18) 3_756
Cu2 N2 2.0105(18) .
Cu2 N2 2.0105(18) 3_756
N1 C6 1.476(3) .
N2 C7 1.478(3) .
C6 C7 1.513(4) .
